data_7022694
loop_
_publ_author_name
'Kolychev, Eugene L.'
'Asachenko, Andrey F.'
'Dzhevakov, Pavel B.'
'Bush, Alexander A.'
'Shuntikov, Viacheslav V.'
'Khrustalev, Victor N.'
'Nechaev, Mikhail S.'

_publ_section_title
;
 Expanded ring diaminocarbene palladium complexes: synthesis, structure,
 and Suzuki-Miyaura cross-coupling of heteroaryl chlorides in water.
;
_journal_issue 19
_journal_name_full 'Dalton transactions (Cambridge, England : 2003)'
_journal_page_first 6859
_journal_page_last 6866
_journal_paper_doi 10.1039/c3dt32860k
_journal_volume 42
_journal_year 2013
_chemical_formula_moiety 'C38 H51 Cl N2 Pd'
_chemical_formula_sum 'C38 H51 Cl N2 Pd'
_chemical_formula_weight 677.66
_chemical_name_systematic
;
?
;
_space_group_IT_number 15
_symmetry_cell_setting monoclinic
_symmetry_space_group_name_Hall '-C 2yc'
_symmetry_space_group_name_H-M 'C 1 2/c 1'
_atom_sites_solution_hydrogens geom
_atom_sites_solution_primary direct
_atom_sites_solution_secondary difmap
_audit_creation_method SHELXL-97
_cell_angle_alpha 90.00
_cell_angle_beta 113.9140(10)
_cell_angle_gamma 90.00
_cell_formula_units_Z 8
_cell_length_a 27.8782(17)
_cell_length_b 15.5946(10)
_cell_length_c 19.7653(12)
_cell_measurement_reflns_used 655
_cell_measurement_temperature 100(2)
_cell_measurement_theta_max 25
_cell_measurement_theta_min 3
_cell_volume 7855.3(8)
_computing_cell_refinement 'SAINTPlus, v. 6.2 (Bruker, 2001)'
_computing_data_collection 'APEX2 (Bruker, 2005)'
_computing_data_reduction 'SAINTPlus, v. 6.2 (Bruker, 2001)'
_computing_molecular_graphics 'SHELXTL, v. 6.12 (Sheldrick, 2001)'
_computing_publication_material 'SHELXTL, v. 6.12 (Sheldrick, 2001)'
_computing_structure_refinement 'SHELXTL, v. 6.12 (Sheldrick, 2001)'
_computing_structure_solution 'SHELXTL, v. 6.12 (Sheldrick, 2001)'
_diffrn_ambient_temperature 100(2)
_diffrn_measured_fraction_theta_full 0.997
_diffrn_measured_fraction_theta_max 0.997
_diffrn_measurement_device_type 'Bruker SMART APEX-II CCD'
_diffrn_measurement_method '\f and \w scans'
_diffrn_radiation_monochromator graphite
_diffrn_radiation_source 'fine-focus sealed tube'
_diffrn_radiation_type MoK\a
_diffrn_radiation_wavelength 0.71073
_diffrn_reflns_av_R_equivalents 0.0585
_diffrn_reflns_av_sigmaI/netI 0.0540
_diffrn_reflns_limit_h_max 33
_diffrn_reflns_limit_h_min -33
_diffrn_reflns_limit_k_max 18
_diffrn_reflns_limit_k_min -18
_diffrn_reflns_limit_l_max 23
_diffrn_reflns_limit_l_min -23
_diffrn_reflns_number 33825
_diffrn_reflns_theta_full 25.00
_diffrn_reflns_theta_max 25.00
_diffrn_reflns_theta_min 1.53
_exptl_absorpt_coefficient_mu 0.565
_exptl_absorpt_correction_T_max 0.945
_exptl_absorpt_correction_T_min 0.844
_exptl_absorpt_correction_type multi-scan
_exptl_absorpt_process_details SADABS
_exptl_crystal_colour colorless
_exptl_crystal_density_diffrn 1.146
_exptl_crystal_density_method 'not measured'
_exptl_crystal_description prism
_exptl_crystal_F_000 2848
_exptl_crystal_size_max 0.42
_exptl_crystal_size_mid 0.25
_exptl_crystal_size_min 0.11
_refine_diff_density_max 0.545
_refine_diff_density_min -0.279
_refine_diff_density_rms 0.059
_refine_ls_extinction_method none
_refine_ls_goodness_of_fit_ref 1.010
_refine_ls_hydrogen_treatment constr
_refine_ls_matrix_type full
_refine_ls_number_parameters 426
_refine_ls_number_reflns 6896
_refine_ls_number_restraints 31
_refine_ls_restrained_S_all 1.013
_refine_ls_R_factor_all 0.0704
_refine_ls_R_factor_gt 0.0392
_refine_ls_shift/su_max 0.001
_refine_ls_shift/su_mean 0.000
_refine_ls_structure_factor_coef Fsqd
_refine_ls_weighting_details 'calc w=1/[\s^2^(Fo^2^)+(0.0376P)^2^+0.0000P] where P=(Fo^2^+2Fc^2^)/3'
_refine_ls_weighting_scheme calc
_refine_ls_wR_factor_gt 0.0782
_refine_ls_wR_factor_ref 0.0839
_reflns_number_gt 4488
_reflns_number_total 6896
_reflns_threshold_expression >2sigma(I)
_cod_data_source_file c3dt32860k.txt
_cod_data_source_block KE248
_cod_depositor_comments
;
The following automatic conversions were performed:

'_symmetry_cell_setting' value 'Monoclinic' changed to 'monoclinic'
according to /home/saulius/struct/CIF-dictionaries/cif_core.dic
dictionary named 'cif_core.dic' version 2.4.2 from 2011-04-26.

Automatic conversion script
Id: cif_fix_values 1891 2012-01-12 08:04:46Z andrius 
;
_cod_original_sg_symbol_H-M 'C 2/c'
_cod_database_code 7022694

loop_
_symmetry_equiv_pos_as_xyz
'x, y, z'
'-x, y, -z+1/2'
'x+1/2, y+1/2, z'
'-x+1/2, y+1/2, -z+1/2'
'-x, -y, -z'
'x, -y, z-1/2'
'-x+1/2, -y+1/2, -z'
'x+1/2, -y+1/2, z-1/2'

loop_
_atom_site_label
_atom_site_type_symbol
_atom_site_fract_x
_atom_site_fract_y
_atom_site_fract_z
_atom_site_U_iso_or_equiv
_atom_site_adp_type
_atom_site_occupancy
_atom_site_symmetry_multiplicity
_atom_site_calc_flag
_atom_site_refinement_flags
_atom_site_disorder_assembly
_atom_site_disorder_group
Pd1 Pd 0.156808(10) 0.944860(18) 0.112457(13) 0.04318(10) Uani 1 1 d . . .
Cl1 Cl 0.22350(3) 0.84202(6) 0.16650(5) 0.0531(2) Uani 1 1 d . A .
N1 N 0.15839(9) 1.01939(16) 0.24938(13) 0.0374(6) Uani 1 1 d . . .
N2 N 0.23016(9) 1.06449(16) 0.22717(12) 0.0363(6) Uani 1 1 d . . .
C1 C 0.18502(12) 1.0208(2) 0.20529(15) 0.0365(8) Uani 1 1 d . A .
C2 C 0.17793(12) 1.0392(2) 0.32962(16) 0.0531(10) Uani 1 1 d . A .
H2A H 0.1571 1.0060 0.3509 0.064 Uiso 1 1 calc R . .
H2B H 0.1719 1.1008 0.3354 0.064 Uiso 1 1 calc R . .
C3 C 0.23436(14) 1.0201(3) 0.37251(18) 0.0640(11) Uani 1 1 d . . .
H3A H 0.2435 0.9658 0.3547 0.077 Uiso 1 1 calc R A .
H3B H 0.2413 1.0129 0.4254 0.077 Uiso 1 1 calc R . .
C4 C 0.26837(14) 1.0929(3) 0.36401(19) 0.0594(10) Uani 1 1 d . A .
H4A H 0.2710 1.1389 0.3998 0.071 Uiso 1 1 calc R . .
H4B H 0.3042 1.0709 0.3758 0.071 Uiso 1 1 calc R . .
C5 C 0.24663(12) 1.1295(2) 0.28769(16) 0.0442(8) Uani 1 1 d . A .
H5A H 0.2160 1.1656 0.2815 0.053 Uiso 1 1 calc R . .
H5B H 0.2735 1.1671 0.2824 0.053 Uiso 1 1 calc R . .
C6 C 0.10322(12) 0.9937(2) 0.21713(16) 0.0410(8) Uani 1 1 d . A .
C7 C 0.06551(12) 1.0581(2) 0.18965(17) 0.0454(8) Uani 1 1 d . . .
C8 C 0.01275(13) 1.0337(3) 0.15997(19) 0.0571(10) Uani 1 1 d . A .
H8A H -0.0138 1.0761 0.1404 0.069 Uiso 1 1 calc R . .
C9 C -0.00132(13) 0.9485(3) 0.15875(19) 0.0628(10) Uani 1 1 d . . .
H9A H -0.0373 0.9327 0.1376 0.075 Uiso 1 1 calc R A .
C10 C 0.03679(14) 0.8865(2) 0.18814(19) 0.0558(10) Uani 1 1 d . A .
H10A H 0.0265 0.8283 0.1873 0.067 Uiso 1 1 calc R . .
C11 C 0.08985(13) 0.9070(2) 0.21895(17) 0.0474(9) Uani 1 1 d . . .
C12 C 0.07936(12) 1.1530(2) 0.19247(19) 0.0507(9) Uani 1 1 d . A .
H12A H 0.1172 1.1569 0.2009 0.061 Uiso 1 1 calc R . .
C13 C 0.07355(12) 1.1967(2) 0.2578(2) 0.0676(11) Uani 1 1 d . . .
H13A H 0.0828 1.1561 0.2990 0.101 Uiso 1 1 calc R A .
H13B H 0.0372 1.2155 0.2430 0.101 Uiso 1 1 calc RD . .
H13C H 0.0970 1.2465 0.2733 0.101 Uiso 1 1 calc R . .
C14 C 0.04790(14) 1.2009(2) 0.1214(2) 0.0679(11) Uani 1 1 d . . .
H14A H 0.0513 1.1717 0.0797 0.102 Uiso 1 1 calc R A .
H14B H 0.0612 1.2597 0.1251 0.102 Uiso 1 1 calc R . .
H14C H 0.0109 1.2022 0.1136 0.102 Uiso 1 1 calc R . .
C15 C 0.13048(14) 0.8383(2) 0.25684(19) 0.0536(9) Uani 1 1 d . A .
H15A H 0.1659 0.8619 0.2658 0.064 Uiso 1 1 calc R . .
C16 C 0.12233(16) 0.7563(2) 0.2115(2) 0.0728(12) Uani 1 1 d . . .
H16A H 0.1214 0.7701 0.1626 0.109 Uiso 1 1 calc R A .
H16B H 0.0891 0.7297 0.2057 0.109 Uiso 1 1 calc R . .
H16C H 0.1513 0.7165 0.2370 0.109 Uiso 1 1 calc R . .
C17 C 0.12936(18) 0.8169(3) 0.3319(2) 0.0828(14) Uani 1 1 d . . .
H17A H 0.1350 0.8693 0.3614 0.124 Uiso 1 1 calc R A .
H17B H 0.1572 0.7755 0.3581 0.124 Uiso 1 1 calc R . .
H17C H 0.0952 0.7921 0.3241 0.124 Uiso 1 1 calc R . .
C18 C 0.25832(12) 1.0698(2) 0.17957(16) 0.0400(8) Uani 1 1 d . A .
C19 C 0.30595(13) 1.0263(2) 0.19964(18) 0.0440(8) Uani 1 1 d . . .
C20 C 0.33245(15) 1.0352(2) 0.1531(2) 0.0583(10) Uani 1 1 d . A .
H20A H 0.3649 1.0063 0.1656 0.070 Uiso 1 1 calc R . .
C21 C 0.31316(17) 1.0843(3) 0.0903(2) 0.0646(11) Uani 1 1 d . . .
H21A H 0.3317 1.0885 0.0593 0.077 Uiso 1 1 calc R A .
C22 C 0.26664(16) 1.1275(2) 0.0727(2) 0.0566(10) Uani 1 1 d . A .
H22A H 0.2532 1.1612 0.0290 0.068 Uiso 1 1 calc R . .
C23 C 0.23847(13) 1.1235(2) 0.11710(17) 0.0441(8) Uani 1 1 d . . .
C24 C 0.33168(13) 0.9757(2) 0.27052(19) 0.0507(9) Uani 1 1 d . A .
H24A H 0.3046 0.9644 0.2905 0.061 Uiso 1 1 calc R . .
C25 C 0.37603(13) 1.0274(3) 0.3285(2) 0.0667(11) Uani 1 1 d . . .
H25A H 0.3626 1.0834 0.3352 0.100 Uiso 1 1 calc R A .
H25B H 0.4044 1.0355 0.3118 0.100 Uiso 1 1 calc R . .
H25C H 0.3895 0.9963 0.3756 0.100 Uiso 1 1 calc R . .
C26 C 0.35375(15) 0.8888(2) 0.2598(2) 0.0711(12) Uani 1 1 d . . .
H26A H 0.3255 0.8544 0.2238 0.107 Uiso 1 1 calc R A .
H26B H 0.3687 0.8583 0.3072 0.107 Uiso 1 1 calc R . .
H26C H 0.3812 0.8983 0.2415 0.107 Uiso 1 1 calc R . .
C27 C 0.19126(13) 1.1816(2) 0.09950(17) 0.0480(9) Uani 1 1 d . A .
H27A H 0.1699 1.1591 0.1258 0.058 Uiso 1 1 calc R . .
C28 C 0.20980(15) 1.2727(2) 0.1279(2) 0.0645(11) Uani 1 1 d . . .
H28A H 0.1794 1.3110 0.1133 0.097 Uiso 1 1 calc R A .
H28B H 0.2339 1.2933 0.1067 0.097 Uiso 1 1 calc R . .
H28C H 0.2279 1.2717 0.1820 0.097 Uiso 1 1 calc R . .
C29 C 0.15606(17) 1.1877(3) 0.0170(2) 0.0837(14) Uani 1 1 d . . .
H29A H 0.1515 1.1306 -0.0054 0.126 Uiso 1 1 calc R A .
H29B H 0.1724 1.2258 -0.0071 0.126 Uiso 1 1 calc R . .
H29C H 0.1218 1.2108 0.0104 0.126 Uiso 1 1 calc R . .
C30 C 0.0896(4) 1.0046(6) 0.0403(5) 0.059(3) Uani 0.80 1 d P A 1
H30A H 0.0572 0.9931 0.0478 0.071 Uiso 0.80 1 calc PR A 1
H30B H 0.0933 1.0653 0.0285 0.071 Uiso 0.80 1 calc PR A 1
C31 C 0.1034(3) 0.9440(4) 0.0006(2) 0.0517(14) Uani 0.80 1 d P A 1
H31A H 0.1164 0.9655 -0.0366 0.062 Uiso 0.80 1 calc PR A 1
C32 C 0.1087(2) 0.8608(4) 0.0161(3) 0.0577(14) Uani 0.80 1 d P A 1
H32A H 0.0772 0.8384 0.0226 0.069 Uiso 0.80 1 calc PR A 1
C33 C 0.13221(16) 0.7934(2) -0.0121(2) 0.0473(13) Uani 0.80 1 d PD A 1
C34 C 0.11289(15) 0.7099(3) -0.0183(2) 0.0726(16) Uani 0.80 1 d PD A 1
H34A H 0.0847 0.6974 -0.0046 0.087 Uiso 0.80 1 calc PR A 1
C35 C 0.1351(2) 0.6446(2) -0.0449(3) 0.0781(18) Uani 0.80 1 d PD A 1
H35A H 0.1219 0.5877 -0.0491 0.094 Uiso 0.80 1 calc PR A 1
C36 C 0.1763(2) 0.6626(3) -0.0651(3) 0.0799(18) Uani 0.80 1 d PD A 1
H36A H 0.1913 0.6181 -0.0831 0.096 Uiso 0.80 1 calc PR A 1
C37 C 0.19560(16) 0.7461(3) -0.0588(2) 0.0823(17) Uani 0.80 1 d PD A 1
H37A H 0.2238 0.7586 -0.0726 0.099 Uiso 0.80 1 calc PR A 1
C38 C 0.17354(17) 0.8110(2) -0.0324(2) 0.0741(18) Uani 0.80 1 d PD A 1
H38A H 0.1868 0.8678 -0.0281 0.089 Uiso 0.80 1 calc PR A 1
C31A C 0.0827(7) 0.9356(18) 0.0187(10) 0.042(4) Uani 0.20 1 d P A 2
H31B H 0.0555 0.8958 0.0218 0.050 Uiso 0.20 1 calc PR A 2
C34A C 0.0903(4) 0.7408(8) -0.0062(7) 0.050(3) Uani 0.20 1 d PD A 2
H34B H 0.0644 0.7574 0.0111 0.061 Uiso 0.20 1 calc PR A 2
C32A C 0.1266(6) 0.8972(19) -0.0064(9) 0.042(4) Uani 0.20 1 d P A 2
H32B H 0.1357 0.9315 -0.0422 0.050 Uiso 0.20 1 calc PR A 2
C35A C 0.0954(5) 0.6548(7) -0.0217(7) 0.050(3) Uani 0.20 1 d PD A 2
H35B H 0.0730 0.6128 -0.0150 0.061 Uiso 0.20 1 calc PR A 2
C36A C 0.1334(6) 0.6304(7) -0.0471(8) 0.050(3) Uani 0.20 1 d PD A 2
H36B H 0.1369 0.5719 -0.0576 0.061 Uiso 0.20 1 calc PR A 2
C30A C 0.0817(13) 1.026(2) 0.0396(19) 0.042(4) Uani 0.20 1 d P A 2
H30C H 0.0571 1.0415 0.0623 0.050 Uiso 0.20 1 calc PR A 2
H30D H 0.0859 1.0700 0.0066 0.050 Uiso 0.20 1 calc PR A 2
C38A C 0.1612(5) 0.7780(9) -0.0414(9) 0.050(3) Uani 0.20 1 d PD A 2
H38B H 0.1836 0.8199 -0.0481 0.061 Uiso 0.20 1 calc PR A 2
C33A C 0.1232(6) 0.8024(7) -0.0161(9) 0.050(3) Uani 0.20 1 d PD A 2
C37A C 0.1663(5) 0.6920(10) -0.0569(8) 0.050(3) Uani 0.20 1 d PD A 2
H37B H 0.1921 0.6755 -0.0742 0.061 Uiso 0.20 1 calc PR A 2

loop_
_atom_site_aniso_label
_atom_site_aniso_U_11
_atom_site_aniso_U_22
_atom_site_aniso_U_33
_atom_site_aniso_U_23
_atom_site_aniso_U_13
_atom_site_aniso_U_12
Pd1 0.04321(15) 0.05489(17) 0.02490(13) -0.00288(14) 0.00707(10) -0.00111(15)
Cl1 0.0499(5) 0.0550(6) 0.0464(5) -0.0082(4) 0.0113(4) 0.0037(4)
N1 0.0311(14) 0.0495(17) 0.0290(14) 0.0023(12) 0.0094(12) 0.0046(12)
N2 0.0321(14) 0.0468(17) 0.0255(13) -0.0008(12) 0.0072(11) 0.0022(13)
C1 0.0340(18) 0.045(2) 0.0247(16) 0.0045(14) 0.0064(15) 0.0079(15)
C2 0.047(2) 0.082(3) 0.0295(17) -0.0039(18) 0.0156(16) 0.0058(19)
C3 0.060(2) 0.097(3) 0.0293(19) 0.0001(19) 0.0122(18) 0.013(2)
C4 0.051(2) 0.079(3) 0.041(2) -0.0106(19) 0.0108(18) 0.004(2)
C5 0.0391(19) 0.056(2) 0.0353(18) -0.0117(16) 0.0132(16) -0.0034(16)
C6 0.0334(18) 0.056(2) 0.0312(18) 0.0057(16) 0.0106(15) 0.0043(17)
C7 0.0363(17) 0.060(2) 0.0377(17) 0.0080(19) 0.0126(15) -0.0006(19)
C8 0.0365(19) 0.073(3) 0.055(2) 0.017(2) 0.0109(17) 0.0023(19)
C9 0.040(2) 0.085(3) 0.055(2) 0.012(2) 0.0120(18) -0.015(2)
C10 0.058(2) 0.056(3) 0.051(2) 0.0082(19) 0.019(2) -0.007(2)
C11 0.051(2) 0.060(2) 0.0332(19) 0.0052(17) 0.0186(17) 0.0001(19)
C12 0.0317(18) 0.060(3) 0.057(2) 0.0100(19) 0.0149(17) 0.0065(17)
C13 0.051(2) 0.068(3) 0.090(3) 0.003(2) 0.034(2) 0.005(2)
C14 0.054(2) 0.063(3) 0.076(3) 0.021(2) 0.016(2) 0.010(2)
C15 0.058(2) 0.057(2) 0.052(2) 0.0097(19) 0.0291(19) 0.007(2)
C16 0.075(3) 0.061(3) 0.096(3) -0.012(2) 0.049(3) -0.007(2)
C17 0.112(4) 0.080(3) 0.071(3) 0.034(2) 0.053(3) 0.042(3)
C18 0.0451(19) 0.043(2) 0.0333(17) -0.0058(15) 0.0171(15) -0.0063(16)
C19 0.0426(19) 0.045(2) 0.050(2) -0.0059(16) 0.0234(17) -0.0047(16)
C20 0.058(2) 0.051(3) 0.080(3) -0.010(2) 0.044(2) -0.0040(18)
C21 0.088(3) 0.060(3) 0.071(3) -0.007(2) 0.058(3) -0.016(2)
C22 0.082(3) 0.052(2) 0.045(2) -0.0050(18) 0.035(2) -0.010(2)
C23 0.050(2) 0.050(2) 0.0336(18) -0.0091(16) 0.0180(17) -0.0131(17)
C24 0.0358(19) 0.058(2) 0.059(2) 0.0036(18) 0.0194(18) 0.0075(17)
C25 0.040(2) 0.080(3) 0.071(3) 0.007(2) 0.013(2) 0.0041(19)
C26 0.052(2) 0.070(3) 0.099(3) 0.008(2) 0.038(2) 0.013(2)
C27 0.050(2) 0.060(2) 0.0287(17) 0.0095(17) 0.0108(16) 0.0011(18)
C28 0.070(3) 0.062(3) 0.058(2) 0.012(2) 0.023(2) 0.012(2)
C29 0.094(3) 0.102(4) 0.043(2) 0.012(2) 0.015(2) -0.012(3)
C30 0.057(5) 0.066(6) 0.033(3) -0.003(3) -0.004(3) 0.016(3)
C31 0.055(4) 0.061(4) 0.022(2) 0.002(3) -0.002(2) -0.011(3)
C32 0.043(3) 0.080(5) 0.035(3) -0.016(3) 0.000(2) -0.015(3)
C33 0.057(3) 0.058(3) 0.026(2) -0.004(2) 0.016(2) -0.013(3)
C34 0.079(4) 0.079(4) 0.055(3) 0.001(3) 0.023(3) -0.024(3)
C35 0.108(5) 0.058(4) 0.062(4) -0.018(3) 0.028(4) -0.013(4)
C36 0.113(5) 0.071(5) 0.055(3) -0.012(3) 0.032(3) 0.001(4)
C37 0.108(5) 0.087(5) 0.062(4) -0.011(3) 0.046(3) -0.011(4)
C38 0.091(4) 0.088(5) 0.049(3) -0.002(3) 0.035(3) -0.021(4)
C31A 0.017(6) 0.089(13) 0.014(5) 0.015(6) 0.001(4) 0.006(8)
C34A 0.048(6) 0.066(6) 0.019(4) -0.015(4) -0.005(4) 0.015(4)
C32A 0.017(6) 0.089(13) 0.014(5) 0.015(6) 0.001(4) 0.006(8)
C35A 0.048(6) 0.066(6) 0.019(4) -0.015(4) -0.005(4) 0.015(4)
C36A 0.048(6) 0.066(6) 0.019(4) -0.015(4) -0.005(4) 0.015(4)
C30A 0.017(6) 0.089(13) 0.014(5) 0.015(6) 0.001(4) 0.006(8)
C38A 0.048(6) 0.066(6) 0.019(4) -0.015(4) -0.005(4) 0.015(4)
C33A 0.048(6) 0.066(6) 0.019(4) -0.015(4) -0.005(4) 0.015(4)
C37A 0.048(6) 0.066(6) 0.019(4) -0.015(4) -0.005(4) 0.015(4)

loop_
_atom_type_symbol
_atom_type_description
_atom_type_scat_dispersion_real
_atom_type_scat_dispersion_imag
_atom_type_scat_source
C C 0.0033 0.0016 'International Tables Vol C Tables 4.2.6.8 and 6.1.1.4'
H H 0.0000 0.0000 'International Tables Vol C Tables 4.2.6.8 and 6.1.1.4'
N N 0.0061 0.0033 'International Tables Vol C Tables 4.2.6.8 and 6.1.1.4'
Cl Cl 0.1484 0.1585 'International Tables Vol C Tables 4.2.6.8 and 6.1.1.4'
Pd Pd -0.9988 1.0072 'International Tables Vol C Tables 4.2.6.8 and 6.1.1.4'

loop_
_geom_angle_atom_site_label_1
_geom_angle_atom_site_label_2
_geom_angle_atom_site_label_3
_geom_angle
C1 Pd1 C30 105.6(3)
C1 Pd1 C31 142.5(2)
C30 Pd1 C31 38.6(3)
C1 Pd1 C31A 134.0(7)
C30 Pd1 C31A 31.5(8)
C31 Pd1 C31A 21.7(4)
C1 Pd1 C32 166.42(19)
C30 Pd1 C32 67.3(3)
C31 Pd1 C32 35.3(2)
C31A Pd1 C32 36.6(7)
C1 Pd1 C32A 163.4(7)
C30 Pd1 C32A 65.2(6)
C31 Pd1 C32A 26.6(5)
C31A Pd1 C32A 42.6(7)
C32 Pd1 C32A 24.8(6)
C1 Pd1 C30A 99.2(9)
C30 Pd1 C30A 6.4(11)
C31 Pd1 C30A 44.8(10)
C31A Pd1 C30A 37.5(11)
C32 Pd1 C30A 73.7(9)
C32A Pd1 C30A 71.3(11)
C1 Pd1 Cl1 92.37(8)
C30 Pd1 Cl1 161.8(3)
C31 Pd1 Cl1 124.3(2)
C31A Pd1 Cl1 130.6(7)
C32 Pd1 Cl1 94.43(14)
C32A Pd1 Cl1 98.0(6)
C30A Pd1 Cl1 168.1(9)
C1 N1 C6 118.6(2)
C1 N1 C2 128.6(2)
C6 N1 C2 112.8(2)
C1 N2 C18 120.3(2)
C1 N2 C5 123.2(2)
C18 N2 C5 114.2(2)
N2 C1 N1 119.3(3)
N2 C1 Pd1 123.5(2)
N1 C1 Pd1 117.0(2)
N1 C2 C3 114.4(3)
N1 C2 H2A 108.7
C3 C2 H2A 108.7
N1 C2 H2B 108.7
C3 C2 H2B 108.7
H2A C2 H2B 107.6
C2 C3 C4 110.4(3)
C2 C3 H3A 109.6
C4 C3 H3A 109.6
C2 C3 H3B 109.6
C4 C3 H3B 109.6
H3A C3 H3B 108.1
C5 C4 C3 112.2(3)
C5 C4 H4A 109.2
C3 C4 H4A 109.2
C5 C4 H4B 109.2
C3 C4 H4B 109.2
H4A C4 H4B 107.9
N2 C5 C4 114.7(3)
N2 C5 H5A 108.6
C4 C5 H5A 108.6
N2 C5 H5B 108.6
C4 C5 H5B 108.6
H5A C5 H5B 107.6
C7 C6 C11 122.4(3)
C7 C6 N1 117.8(3)
C11 C6 N1 119.6(3)
C6 C7 C8 117.8(3)
C6 C7 C12 123.0(3)
C8 C7 C12 119.2(3)
C9 C8 C7 120.8(3)
C9 C8 H8A 119.6
C7 C8 H8A 119.6
C8 C9 C10 120.1(3)
C8 C9 H9A 119.9
C10 C9 H9A 119.9
C9 C10 C11 121.6(4)
C9 C10 H10A 119.2
C11 C10 H10A 119.2
C10 C11 C6 117.1(3)
C10 C11 C15 120.2(3)
C6 C11 C15 122.6(3)
C7 C12 C14 113.6(3)
C7 C12 C13 110.6(3)
C14 C12 C13 110.1(3)
C7 C12 H12A 107.4
C14 C12 H12A 107.4
C13 C12 H12A 107.4
C12 C13 H13A 109.5
C12 C13 H13B 109.5
H13A C13 H13B 109.5
C12 C13 H13C 109.5
H13A C13 H13C 109.5
H13B C13 H13C 109.5
C12 C14 H14A 109.5
C12 C14 H14B 109.5
H14A C14 H14B 109.5
C12 C14 H14C 109.5
H14A C14 H14C 109.5
H14B C14 H14C 109.5
C11 C15 C17 109.1(3)
C11 C15 C16 113.5(3)
C17 C15 C16 109.2(3)
C11 C15 H15A 108.3
C17 C15 H15A 108.3
C16 C15 H15A 108.3
C15 C16 H16A 109.5
C15 C16 H16B 109.5
H16A C16 H16B 109.5
C15 C16 H16C 109.5
H16A C16 H16C 109.5
H16B C16 H16C 109.5
C15 C17 H17A 109.5
C15 C17 H17B 109.5
H17A C17 H17B 109.5
C15 C17 H17C 109.5
H17A C17 H17C 109.5
H17B C17 H17C 109.5
C19 C18 C23 121.9(3)
C19 C18 N2 119.3(3)
C23 C18 N2 118.7(3)
C18 C19 C20 117.3(3)
C18 C19 C24 123.8(3)
C20 C19 C24 118.8(3)
C21 C20 C19 122.2(4)
C21 C20 H20A 118.9
C19 C20 H20A 118.9
C22 C21 C20 119.1(4)
C22 C21 H21A 120.4
C20 C21 H21A 120.4
C21 C22 C23 122.1(4)
C21 C22 H22A 118.9
C23 C22 H22A 118.9
C22 C23 C18 117.2(3)
C22 C23 C27 119.1(3)
C18 C23 C27 123.5(3)
C19 C24 C25 110.8(3)
C19 C24 C26 113.4(3)
C25 C24 C26 108.7(3)
C19 C24 H24A 107.9
C25 C24 H24A 107.9
C26 C24 H24A 107.9
C24 C25 H25A 109.5
C24 C25 H25B 109.5
H25A C25 H25B 109.5
C24 C25 H25C 109.5
H25A C25 H25C 109.5
H25B C25 H25C 109.5
C24 C26 H26A 109.5
C24 C26 H26B 109.5
H26A C26 H26B 109.5
C24 C26 H26C 109.5
H26A C26 H26C 109.5
H26B C26 H26C 109.5
C23 C27 C29 113.8(3)
C23 C27 C28 109.6(3)
C29 C27 C28 107.9(3)
C23 C27 H27A 108.5
C29 C27 H27A 108.5
C28 C27 H27A 108.5
C27 C28 H28A 109.5
C27 C28 H28B 109.5
H28A C28 H28B 109.5
C27 C28 H28C 109.5
H28A C28 H28C 109.5
H28B C28 H28C 109.5
C27 C29 H29A 109.5
C27 C29 H29B 109.5
H29A C29 H29B 109.5
C27 C29 H29C 109.5
H29A C29 H29C 109.5
H29B C29 H29C 109.5
C31 C30 Pd1 72.5(3)
C31 C30 H30A 116.3
Pd1 C30 H30A 116.3
C31 C30 H30B 116.3
Pd1 C30 H30B 116.3
H30A C30 H30B 113.3
C32 C31 C30 124.8(9)
C32 C31 Pd1 78.4(3)
C30 C31 Pd1 68.9(4)
C32 C31 H31A 117.1
C30 C31 H31A 117.1
Pd1 C31 H31A 117.1
C31 C32 C33 129.8(8)
C31 C32 Pd1 66.3(3)
C33 C32 Pd1 122.3(3)
C31 C32 H32A 110.4
C33 C32 H32A 110.4
Pd1 C32 H32A 110.4
C38 C33 C34 119.6(2)
C38 C33 C32 121.2(4)
C34 C33 C32 119.2(4)
C33 C34 C35 119.9(2)
C33 C34 H34A 120.0
C35 C34 H34A 120.0
C36 C35 C34 120.3(2)
C36 C35 H35A 119.9
C34 C35 H35A 119.9
C35 C36 C37 119.8(2)
C35 C36 H36A 120.1
C37 C36 H36A 120.1
C38 C37 C36 120.0(2)
C38 C37 H37A 120.0
C36 C37 H37A 120.0
C37 C38 C33 120.5(2)
C37 C38 H38A 119.7
C33 C38 H38A 119.7
C30A C31A C32A 123(3)
C30A C31A Pd1 79.3(16)
C32A C31A Pd1 72.9(9)
C30A C31A H31B 118.4
C32A C31A H31B 118.4
Pd1 C31A H31B 118.4
C33A C34A C35A 120.0(2)
C33A C34A H34B 120.0
C35A C34A H34B 120.0
C33A C32A C31A 113(2)
C33A C32A Pd1 115.8(13)
C31A C32A Pd1 64.6(9)
C33A C32A H32B 117.5
C31A C32A H32B 117.5
Pd1 C32A H32B 117.5
C34A C35A C36A 120.0(2)
C34A C35A H35B 120.0
C36A C35A H35B 120.0
C37A C36A C35A 119.9(2)
C37A C36A H36B 120.0
C35A C36A H36B 120.0
C31A C30A Pd1 63.2(14)
C31A C30A H30C 117.4
Pd1 C30A H30C 117.4
C31A C30A H30D 117.4
Pd1 C30A H30D 117.4
H30C C30A H30D 114.5
C37A C38A C33A 120.1(2)
C37A C38A H38B 120.0
C33A C38A H38B 120.0
C38A C33A C34A 120.0(2)
C38A C33A C32A 107.5(12)
C34A C33A C32A 132.6(12)
C38A C37A C36A 120.0(2)
C38A C37A H37B 120.0
C36A C37A H37B 120.0

loop_
_geom_bond_atom_site_label_1
_geom_bond_atom_site_label_2
_geom_bond_distance
Pd1 C1 2.054(3)
Pd1 C30 2.060(7)
Pd1 C31 2.106(4)
Pd1 C31A 2.150(16)
Pd1 C32 2.252(4)
Pd1 C32A 2.275(18)
Pd1 C30A 2.37(3)
Pd1 Cl1 2.3580(9)
N1 C1 1.355(4)
N1 C6 1.462(4)
N1 C2 1.486(4)
N2 C1 1.339(4)
N2 C18 1.452(4)
N2 C5 1.491(4)
C2 C3 1.484(4)
C2 H2A 0.9900
C2 H2B 0.9900
C3 C4 1.532(5)
C3 H3A 0.9900
C3 H3B 0.9900
C4 C5 1.492(4)
C4 H4A 0.9900
C4 H4B 0.9900
C5 H5A 0.9900
C5 H5B 0.9900
C6 C7 1.394(4)
C6 C11 1.407(5)
C7 C8 1.397(4)
C7 C12 1.525(5)
C8 C9 1.383(5)
C8 H8A 0.9500
C9 C10 1.379(5)
C9 H9A 0.9500
C10 C11 1.390(5)
C10 H10A 0.9500
C11 C15 1.518(5)
C12 C14 1.517(4)
C12 C13 1.525(5)
C12 H12A 1.0000
C13 H13A 0.9800
C13 H13B 0.9800
C13 H13C 0.9800
C14 H14A 0.9800
C14 H14B 0.9800
C14 H14C 0.9800
C15 C17 1.533(5)
C15 C16 1.524(5)
C15 H15A 1.0000
C16 H16A 0.9800
C16 H16B 0.9800
C16 H16C 0.9800
C17 H17A 0.9800
C17 H17B 0.9800
C17 H17C 0.9800
C18 C19 1.398(4)
C18 C23 1.406(4)
C19 C20 1.400(5)
C19 C24 1.512(5)
C20 C21 1.369(5)
C20 H20A 0.9500
C21 C22 1.375(5)
C21 H21A 0.9500
C22 C23 1.395(4)
C22 H22A 0.9500
C23 C27 1.518(5)
C24 C25 1.530(5)
C24 C26 1.539(5)
C24 H24A 1.0000
C25 H25A 0.9800
C25 H25B 0.9800
C25 H25C 0.9800
C26 H26A 0.9800
C26 H26B 0.9800
C26 H26C 0.9800
C27 C29 1.528(4)
C27 C28 1.538(5)
C27 H27A 1.0000
C28 H28A 0.9800
C28 H28B 0.9800
C28 H28C 0.9800
C29 H29A 0.9800
C29 H29B 0.9800
C29 H29C 0.9800
C30 C31 1.376(9)
C30 H30A 0.9900
C30 H30B 0.9900
C31 C32 1.328(8)
C31 H31A 1.0000
C32 C33 1.464(7)
C32 H32A 1.0000
C33 C38 1.393(2)
C33 C34 1.395(2)
C34 C35 1.399(2)
C34 H34A 0.9500
C35 C36 1.390(2)
C35 H35A 0.9500
C36 C37 1.395(2)
C36 H36A 0.9500
C37 C38 1.392(2)
C37 H37A 0.9500
C38 H38A 0.9500
C31A C30A 1.47(4)
C31A C32A 1.61(3)
C31A H31B 1.0000
C34A C33A 1.395(3)
C34A C35A 1.396(3)
C34A H34B 0.9500
C32A C33A 1.49(3)
C32A H32B 1.0000
C35A C36A 1.397(3)
C35A H35B 0.9500
C36A C37A 1.395(3)
C36A H36B 0.9500
C30A H30C 0.9900
C30A H30D 0.9900
C38A C37A 1.394(3)
C38A C33A 1.395(3)
C38A H38B 0.9500
C37A H37B 0.9500

loop_
_geom_torsion_atom_site_label_1
_geom_torsion_atom_site_label_2
_geom_torsion_atom_site_label_3
_geom_torsion_atom_site_label_4
_geom_torsion
C18 N2 C1 N1 -177.5(3)
C5 N2 C1 N1 -15.8(4)
C18 N2 C1 Pd1 8.8(4)
C5 N2 C1 Pd1 170.5(2)
C6 N1 C1 N2 162.6(3)
C2 N1 C1 N2 -18.8(5)
C6 N1 C1 Pd1 -23.3(4)
C2 N1 C1 Pd1 155.3(3)
C30 Pd1 C1 N2 -113.2(4)
C31 Pd1 C1 N2 -98.8(4)
C31A Pd1 C1 N2 -129.1(9)
C32 Pd1 C1 N2 -170.2(6)
C32A Pd1 C1 N2 -59.1(16)
C30A Pd1 C1 N2 -112.9(9)
Cl1 Pd1 C1 N2 69.8(2)
C30 Pd1 C1 N1 73.0(4)
C31 Pd1 C1 N1 87.4(4)
C31A Pd1 C1 N1 57.1(9)
C32 Pd1 C1 N1 16.0(8)
C32A Pd1 C1 N1 127.1(15)
C30A Pd1 C1 N1 73.3(9)
Cl1 Pd1 C1 N1 -104.0(2)
C1 N1 C2 C3 -29.9(5)
C6 N1 C2 C3 148.8(3)
N1 C2 C3 C4 81.2(4)
C2 C3 C4 C5 -37.5(4)
C1 N2 C5 C4 78.3(4)
C18 N2 C5 C4 -119.0(3)
C3 C4 C5 N2 -46.7(4)
C1 N1 C6 C7 -92.8(4)
C2 N1 C6 C7 88.4(3)
C1 N1 C6 C11 91.2(4)
C2 N1 C6 C11 -87.7(4)
C11 C6 C7 C8 -3.0(5)
N1 C6 C7 C8 -178.9(3)
C11 C6 C7 C12 175.4(3)
N1 C6 C7 C12 -0.5(4)
C6 C7 C8 C9 0.6(5)
C12 C7 C8 C9 -177.8(3)
C7 C8 C9 C10 1.1(6)
C8 C9 C10 C11 -0.6(6)
C9 C10 C11 C6 -1.7(5)
C9 C10 C11 C15 174.6(3)
C7 C6 C11 C10 3.5(5)
N1 C6 C11 C10 179.4(3)
C7 C6 C11 C15 -172.7(3)
N1 C6 C11 C15 3.2(5)
C6 C7 C12 C14 136.6(3)
C8 C7 C12 C14 -45.0(4)
C6 C7 C12 C13 -98.9(4)
C8 C7 C12 C13 79.4(4)
C10 C11 C15 C17 -73.9(4)
C6 C11 C15 C17 102.1(4)
C10 C11 C15 C16 48.1(4)
C6 C11 C15 C16 -135.8(3)
C1 N2 C18 C19 -110.0(3)
C5 N2 C18 C19 86.7(3)
C1 N2 C18 C23 74.2(4)
C5 N2 C18 C23 -89.1(3)
C23 C18 C19 C20 -2.6(5)
N2 C18 C19 C20 -178.3(3)
C23 C18 C19 C24 173.2(3)
N2 C18 C19 C24 -2.5(5)
C18 C19 C20 C21 0.0(5)
C24 C19 C20 C21 -176.0(3)
C19 C20 C21 C22 1.1(6)
C20 C21 C22 C23 0.4(6)
C21 C22 C23 C18 -2.8(5)
C21 C22 C23 C27 172.3(3)
C19 C18 C23 C22 4.0(5)
N2 C18 C23 C22 179.6(3)
C19 C18 C23 C27 -170.9(3)
N2 C18 C23 C27 4.8(5)
C18 C19 C24 C25 -100.8(4)
C20 C19 C24 C25 74.9(4)
C18 C19 C24 C26 136.6(3)
C20 C19 C24 C26 -47.6(4)
C22 C23 C27 C29 42.6(4)
C18 C23 C27 C29 -142.6(3)
C22 C23 C27 C28 -78.3(4)
C18 C23 C27 C28 96.5(4)
C1 Pd1 C30 C31 165.9(5)
C31A Pd1 C30 C31 -36.3(9)
C32 Pd1 C30 C31 -26.4(6)
C32A Pd1 C30 C31 0.7(10)
C30A Pd1 C30 C31 164(11)
Cl1 Pd1 C30 C31 -23.6(15)
Pd1 C30 C31 C32 58.0(7)
C1 Pd1 C31 C32 -157.3(4)
C30 Pd1 C31 C32 -134.7(10)
C31A Pd1 C31 C32 -78(2)
C32A Pd1 C31 C32 46.6(14)
C30A Pd1 C31 C32 -137.3(14)
Cl1 Pd1 C31 C32 36.6(7)
C1 Pd1 C31 C30 -22.6(8)
C31A Pd1 C31 C30 57(2)
C32 Pd1 C31 C30 134.7(10)
C32A Pd1 C31 C30 -179(2)
C30A Pd1 C31 C30 -2.6(17)
Cl1 Pd1 C31 C30 171.3(6)
C30 C31 C32 C33 -167.1(6)
Pd1 C31 C32 C33 -113.3(5)
C30 C31 C32 Pd1 -53.8(7)
C1 Pd1 C32 C31 89.8(10)
C30 Pd1 C32 C31 28.7(6)
C31A Pd1 C32 C31 37.3(8)
C32A Pd1 C32 C31 -50.9(12)
C30A Pd1 C32 C31 29.9(11)
Cl1 Pd1 C32 C31 -150.4(6)
C1 Pd1 C32 C33 -146.9(5)
C30 Pd1 C32 C33 152.0(6)
C31 Pd1 C32 C33 123.3(9)
C31A Pd1 C32 C33 160.6(13)
C32A Pd1 C32 C33 72.4(15)
C30A Pd1 C32 C33 153.2(10)
Cl1 Pd1 C32 C33 -27.1(5)
C31 C32 C33 C38 31.1(7)
Pd1 C32 C33 C38 -53.7(5)
C31 C32 C33 C34 -149.2(5)
Pd1 C32 C33 C34 126.0(4)
C38 C33 C34 C35 -0.03(6)
C32 C33 C34 C35 -179.7(4)
C33 C34 C35 C36 -0.02(6)
C34 C35 C36 C37 0.03(13)
C35 C36 C37 C38 0.02(17)
C36 C37 C38 C33 -0.07(17)
C34 C33 C38 C37 0.08(13)
C32 C33 C38 C37 179.7(4)
C1 Pd1 C31A C30A 27(2)
C30 Pd1 C31A C30A -4(2)
C31 Pd1 C31A C30A -97(3)
C32 Pd1 C31A C30A -168(2)
C32A Pd1 C31A C30A -130(3)
Cl1 Pd1 C31A C30A -178.4(15)
C1 Pd1 C31A C32A 156.6(11)
C30 Pd1 C31A C32A 126(2)
C31 Pd1 C31A C32A 33.0(18)
C32 Pd1 C31A C32A -38.4(10)
C30A Pd1 C31A C32A 130(3)
Cl1 Pd1 C31A C32A -48.6(17)
C30A C31A C32A C33A 173(2)
Pd1 C31A C32A C33A 108.7(13)
C30A C31A C32A Pd1 64.3(19)
C1 Pd1 C32A C33A 168.5(10)
C30 Pd1 C32A C33A -132.3(13)
C31 Pd1 C32A C33A -131(2)
C31A Pd1 C32A C33A -105(2)
C32 Pd1 C32A C33A -42.9(15)
C30A Pd1 C32A C33A -134.3(16)
Cl1 Pd1 C32A C33A 40.2(12)
C1 Pd1 C32A C31A -87(2)
C30 Pd1 C32A C31A -27.6(13)
C31 Pd1 C32A C31A -26.7(12)
C32 Pd1 C32A C31A 61.7(13)
C30A Pd1 C32A C31A -29.6(16)
Cl1 Pd1 C32A C31A 144.9(14)
C33A C34A C35A C36A 0.00(6)
C34A C35A C36A C37A -0.01(13)
C32A C31A C30A Pd1 -61.2(16)
C1 Pd1 C30A C31A -160.8(15)
C30 Pd1 C30A C31A 17(9)
C31 Pd1 C30A C31A 31.4(11)
C32 Pd1 C30A C31A 7.3(14)
C32A Pd1 C30A C31A 33.2(17)
Cl1 Pd1 C30A C31A 6(6)
C37A C38A C33A C34A 0.03(13)
C37A C38A C33A C32A -178.7(13)
C35A C34A C33A C38A -0.01(6)
C35A C34A C33A C32A 178.3(17)
C31A C32A C33A C38A 176.9(11)
Pd1 C32A C33A C38A -111.3(10)
C31A C32A C33A C34A -2(2)
Pd1 C32A C33A C34A 70.2(16)
C33A C38A C37A C36A -0.04(18)
C35A C36A C37A C38A 0.03(17)
